data_2236357
loop_
_publ_author_name
'Vafaee, Marzieh'
'Najafi, Ezzatollah'
'M. Amini, Mostafa'
'Ng, Seik Weng'

_publ_section_title
;
 Dimethylbis(pyrazine-2-carboxylato-\k^2^<i>N</i>^1^,<i>O</i>)tin(IV)
;
_journal_coeditor_code HY2594
_journal_issue 11
_journal_name_full 'Acta Crystallographica Section E'
_journal_page_first m1384
_journal_paper_doi 10.1107/S160053681204295X
_journal_volume 68
_journal_year 2012
_chemical_formula_iupac '[Sn (C H3)2 (C5 H3 N2 O2)2]'
_chemical_formula_moiety 'C12 H12 N4 O4 Sn'
_chemical_formula_sum 'C12 H12 N4 O4 Sn'
_chemical_formula_weight 394.95
_chemical_name_systematic
;
Dimethylbis(pyrazine-2-carboxylato-\k^2^N^1^,O)tin(IV)
;
_space_group_IT_number 14
_symmetry_cell_setting monoclinic
_symmetry_space_group_name_Hall '-P 2ybc'
_symmetry_space_group_name_H-M 'P 1 21/c 1'
_atom_sites_solution_hydrogens geom
_atom_sites_solution_primary direct
_atom_sites_solution_secondary difmap
_audit_creation_method SHELXL-97
_cell_angle_alpha 90.00
_cell_angle_beta 103.7380(10)
_cell_angle_gamma 90.00
_cell_formula_units_Z 4
_cell_length_a 9.2887(6)
_cell_length_b 12.3253(7)
_cell_length_c 12.6596(7)
_cell_measurement_reflns_used 5890
_cell_measurement_temperature 295(2)
_cell_measurement_theta_max 28.27
_cell_measurement_theta_min 2.26
_cell_volume 1407.88(14)
_computing_cell_refinement 'SAINT (Bruker, 2007)'
_computing_data_collection 'APEX2 (Bruker, 2007)'
_computing_data_reduction 'SAINT (Bruker, 2007)'
_computing_molecular_graphics 'X-SEED (Barbour, 2001)'
_computing_publication_material 'publCIF (Westrip, 2010)'
_computing_structure_refinement 'SHELXL97 (Sheldrick, 2008)'
_computing_structure_solution 'SHELXS97 (Sheldrick, 2008)'
_diffrn_ambient_temperature 295(2)
_diffrn_measured_fraction_theta_full 0.994
_diffrn_measured_fraction_theta_max 0.994
_diffrn_measurement_device_type 'Bruker APEXII CCD'
_diffrn_measurement_method '\f and \w scans'
_diffrn_radiation_monochromator graphite
_diffrn_radiation_source 'fine-focus sealed tube'
_diffrn_radiation_type MoK\a
_diffrn_radiation_wavelength 0.71073
_diffrn_reflns_av_R_equivalents 0.0216
_diffrn_reflns_av_sigmaI/netI 0.0261
_diffrn_reflns_limit_h_max 11
_diffrn_reflns_limit_h_min -12
_diffrn_reflns_limit_k_max 13
_diffrn_reflns_limit_k_min -16
_diffrn_reflns_limit_l_max 16
_diffrn_reflns_limit_l_min -15
_diffrn_reflns_number 8657
_diffrn_reflns_theta_full 27.49
_diffrn_reflns_theta_max 27.49
_diffrn_reflns_theta_min 2.26
_exptl_absorpt_coefficient_mu 1.836
_exptl_absorpt_correction_T_max 0.7102
_exptl_absorpt_correction_T_min 0.5270
_exptl_absorpt_correction_type multi-scan
_exptl_absorpt_process_details '(SADABS; Sheldrick, 1996)'
_exptl_crystal_colour colorless
_exptl_crystal_density_diffrn 1.863
_exptl_crystal_density_method 'not measured'
_exptl_crystal_description prism
_exptl_crystal_F_000 776
_exptl_crystal_size_max 0.40
_exptl_crystal_size_mid 0.40
_exptl_crystal_size_min 0.20
_refine_diff_density_max 0.352
_refine_diff_density_min -0.465
_refine_ls_extinction_method none
_refine_ls_goodness_of_fit_ref 1.056
_refine_ls_hydrogen_treatment constr
_refine_ls_matrix_type full
_refine_ls_number_parameters 192
_refine_ls_number_reflns 3193
_refine_ls_number_restraints 0
_refine_ls_restrained_S_all 1.056
_refine_ls_R_factor_all 0.0233
_refine_ls_R_factor_gt 0.0200
_refine_ls_shift/su_max 0.001
_refine_ls_shift/su_mean 0.001
_refine_ls_structure_factor_coef Fsqd
_refine_ls_weighting_details 'calc w=1/[\s^2^(Fo^2^)+(0.0201P)^2^+0.7349P] where P=(Fo^2^+2Fc^2^)/3'
_refine_ls_weighting_scheme calc
_refine_ls_wR_factor_gt 0.0491
_refine_ls_wR_factor_ref 0.0514
_reflns_number_gt 2892
_reflns_number_total 3193
_reflns_threshold_expression I>2\s(I)
_cod_data_source_file hy2594.cif
_cod_data_source_block I
_cod_original_sg_symbol_H-M 'P 21/c'
_cod_database_code 2236357
_cod_database_fobs_code 2236357

loop_
_symmetry_equiv_pos_as_xyz
'x, y, z'
'-x, y+1/2, -z+1/2'
'-x, -y, -z'
'x, -y-1/2, z-1/2'

loop_
_atom_site_type_symbol
_atom_site_label
_atom_site_fract_x
_atom_site_fract_y
_atom_site_fract_z
_atom_site_U_iso_or_equiv
_atom_site_adp_type
_atom_site_calc_flag
_atom_site_refinement_flags
_atom_site_occupancy
_atom_site_symmetry_multiplicity
Sn Sn1 0.826212(14) 0.699389(11) 0.602141(11) 0.02943(6) Uani d . 1 1
O O1 0.87907(17) 0.71196(14) 0.44616(13) 0.0415(4) Uani d . 1 1
O O2 0.99121(19) 0.78275(16) 0.32619(13) 0.0493(4) Uani d . 1 1
O O3 0.62830(16) 0.65997(14) 0.48535(12) 0.0374(3) Uani d . 1 1
O O4 0.39196(17) 0.61066(15) 0.43503(13) 0.0469(4) Uani d . 1 1
N N1 1.09601(19) 0.77904(14) 0.61292(14) 0.0320(4) Uani d . 1 1
N N2 1.3488(2) 0.87890(18) 0.57415(17) 0.0478(5) Uani d . 1 1
N N3 0.62453(19) 0.65022(15) 0.69497(14) 0.0340(4) Uani d . 1 1
N N4 0.3759(2) 0.57674(16) 0.76062(16) 0.0421(4) Uani d . 1 1
C C1 0.7815(3) 0.86219(19) 0.6305(2) 0.0466(6) Uani d . 1 1
H H1A 0.8346 0.9084 0.5918 0.070 Uiso calc R 1 1
H H1B 0.8123 0.8772 0.7070 0.070 Uiso calc R 1 1
H H1C 0.6770 0.8755 0.6057 0.070 Uiso calc R 1 1
C C2 0.9233(3) 0.54697(19) 0.6433(2) 0.0444(5) Uani d . 1 1
H H2A 1.0075 0.5391 0.6123 0.067 Uiso calc R 1 1
H H2B 0.8523 0.4912 0.6155 0.067 Uiso calc R 1 1
H H2C 0.9546 0.5408 0.7210 0.067 Uiso calc R 1 1
C C3 0.9857(2) 0.76167(19) 0.41998(17) 0.0346(4) Uani d . 1 1
C C4 1.1116(2) 0.79754(16) 0.51203(17) 0.0302(4) Uani d . 1 1
C C5 1.2359(3) 0.8484(2) 0.49323(19) 0.0405(5) Uani d . 1 1
H H5 1.2409 0.8618 0.4219 0.049 Uiso calc R 1 1
C C6 1.3319(3) 0.86057(19) 0.67419(19) 0.0417(5) Uani d . 1 1
H H6 1.4074 0.8812 0.7331 0.050 Uiso calc R 1 1
C C7 1.2068(3) 0.81211(17) 0.69396(18) 0.0361(5) Uani d . 1 1
H H7 1.1996 0.8023 0.7654 0.043 Uiso calc R 1 1
C C12 0.6207(3) 0.6469(2) 0.79961(18) 0.0445(6) Uani d . 1 1
H H12 0.7030 0.6696 0.8523 0.053 Uiso calc R 1 1
C C13 0.4970(3) 0.6103(2) 0.83094(19) 0.0449(6) Uani d . 1 1
H H13 0.4986 0.6092 0.9047 0.054 Uiso calc R 1 1
C C14 0.3798(2) 0.58104(18) 0.65644(18) 0.0367(5) Uani d . 1 1
H H14 0.2974 0.5577 0.6042 0.044 Uiso calc R 1 1
C C15 0.5024(2) 0.61905(16) 0.62266(16) 0.0295(4) Uani d . 1 1
C C16 0.5045(2) 0.62962(16) 0.50495(17) 0.0321(4) Uani d . 1 1

loop_
_atom_site_aniso_label
_atom_site_aniso_U_11
_atom_site_aniso_U_22
_atom_site_aniso_U_33
_atom_site_aniso_U_12
_atom_site_aniso_U_13
_atom_site_aniso_U_23
Sn1 0.02845(8) 0.03258(9) 0.02919(9) 0.00030(5) 0.01068(6) 0.00025(5)
O1 0.0333(8) 0.0637(11) 0.0291(8) -0.0101(7) 0.0106(6) -0.0007(7)
O2 0.0415(9) 0.0830(13) 0.0266(8) -0.0074(8) 0.0144(7) 0.0015(8)
O3 0.0337(8) 0.0518(9) 0.0280(7) -0.0071(7) 0.0097(6) 0.0015(7)
O4 0.0346(8) 0.0667(11) 0.0359(8) -0.0095(8) 0.0012(7) -0.0012(8)
N1 0.0310(9) 0.0379(9) 0.0296(9) 0.0011(7) 0.0123(7) 0.0020(7)
N2 0.0421(11) 0.0589(13) 0.0449(11) -0.0164(9) 0.0151(9) -0.0052(10)
N3 0.0278(8) 0.0442(10) 0.0309(9) -0.0032(7) 0.0088(7) -0.0047(8)
N4 0.0380(10) 0.0471(11) 0.0464(11) -0.0019(8) 0.0203(9) 0.0023(9)
C1 0.0429(13) 0.0383(12) 0.0571(15) 0.0043(10) 0.0089(11) -0.0073(11)
C2 0.0437(13) 0.0380(12) 0.0511(14) 0.0060(10) 0.0104(11) 0.0047(10)
C3 0.0303(10) 0.0456(12) 0.0303(10) 0.0039(9) 0.0119(8) -0.0010(9)
C4 0.0287(10) 0.0363(10) 0.0289(10) 0.0026(8) 0.0134(8) -0.0002(8)
C5 0.0397(12) 0.0510(13) 0.0353(11) -0.0075(10) 0.0175(9) 0.0000(10)
C6 0.0394(12) 0.0449(13) 0.0404(12) -0.0090(10) 0.0082(10) -0.0043(10)
C7 0.0402(12) 0.0396(11) 0.0296(11) 0.0002(9) 0.0106(9) -0.0006(8)
C12 0.0348(11) 0.0687(16) 0.0308(11) -0.0037(11) 0.0093(9) -0.0065(11)
C13 0.0424(12) 0.0627(15) 0.0338(11) 0.0054(11) 0.0171(10) 0.0010(11)
C14 0.0301(10) 0.0415(12) 0.0399(12) -0.0040(9) 0.0109(9) -0.0025(9)
C15 0.0276(9) 0.0286(10) 0.0333(10) 0.0016(7) 0.0091(8) -0.0016(8)
C16 0.0305(10) 0.0330(10) 0.0328(10) -0.0004(8) 0.0079(8) -0.0006(8)

loop_
_atom_type_symbol
_atom_type_description
_atom_type_scat_dispersion_real
_atom_type_scat_dispersion_imag
_atom_type_scat_source
C C 0.0033 0.0016 'International Tables Vol C Tables 4.2.6.8 and 6.1.1.4'
H H 0.0000 0.0000 'International Tables Vol C Tables 4.2.6.8 and 6.1.1.4'
N N 0.0061 0.0033 'International Tables Vol C Tables 4.2.6.8 and 6.1.1.4'
O O 0.0106 0.0060 'International Tables Vol C Tables 4.2.6.8 and 6.1.1.4'
Sn Sn -0.6537 1.4246 'International Tables Vol C Tables 4.2.6.8 and 6.1.1.4'

loop_
_geom_angle_atom_site_label_1
_geom_angle_atom_site_label_2
_geom_angle_atom_site_label_3
_geom_angle
C2 Sn1 C1 154.98(10)
C2 Sn1 O3 102.62(8)
C1 Sn1 O3 99.44(8)
C2 Sn1 O1 96.58(8)
C1 Sn1 O1 100.72(9)
O3 Sn1 O1 74.09(6)
C2 Sn1 N3 89.54(8)
C1 Sn1 N3 87.17(9)
O3 Sn1 N3 69.63(6)
O1 Sn1 N3 143.67(6)
C2 Sn1 N1 88.49(8)
C1 Sn1 N1 82.01(8)
O3 Sn1 N1 140.17(5)
O1 Sn1 N1 66.64(6)
N3 Sn1 N1 149.56(5)
C3 O1 Sn1 129.40(14)
C16 O3 Sn1 126.66(13)
C7 N1 C4 116.35(18)
C7 N1 Sn1 134.17(14)
C4 N1 Sn1 109.12(13)
C6 N2 C5 115.7(2)
C12 N3 C15 116.99(19)
C12 N3 Sn1 132.12(15)
C15 N3 Sn1 110.85(13)
C13 N4 C14 115.86(19)
Sn1 C1 H1A 109.5
Sn1 C1 H1B 109.5
H1A C1 H1B 109.5
Sn1 C1 H1C 109.5
H1A C1 H1C 109.5
H1B C1 H1C 109.5
Sn1 C2 H2A 109.5
Sn1 C2 H2B 109.5
H2A C2 H2B 109.5
Sn1 C2 H2C 109.5
H2A C2 H2C 109.5
H2B C2 H2C 109.5
O2 C3 O1 124.5(2)
O2 C3 C4 118.9(2)
O1 C3 C4 116.63(18)
N1 C4 C5 121.7(2)
N1 C4 C3 116.59(18)
C5 C4 C3 121.71(19)
N2 C5 C4 122.1(2)
N2 C5 H5 118.9
C4 C5 H5 118.9
N2 C6 C7 122.7(2)
N2 C6 H6 118.7
C7 C6 H6 118.7
N1 C7 C6 121.4(2)
N1 C7 H7 119.3
C6 C7 H7 119.3
N3 C12 C13 121.1(2)
N3 C12 H12 119.5
C13 C12 H12 119.5
N4 C13 C12 122.8(2)
N4 C13 H13 118.6
C12 C13 H13 118.6
N4 C14 C15 122.4(2)
N4 C14 H14 118.8
C15 C14 H14 118.8
N3 C15 C14 120.76(19)
N3 C15 C16 116.52(18)
C14 C15 C16 122.70(18)
O4 C16 O3 124.5(2)
O4 C16 C15 119.47(19)
O3 C16 C15 116.07(17)

loop_
_geom_bond_atom_site_label_1
_geom_bond_atom_site_label_2
_geom_bond_distance
_geom_bond_publ_flag
Sn1 C1 2.097(2) y
Sn1 C2 2.095(2) y
Sn1 O1 2.1506(16) y
Sn1 O3 2.1238(15) y
Sn1 N1 2.6646(18) y
Sn1 N3 2.5107(18) y
O1 C3 1.274(3) ?
O2 C3 1.228(3) ?
O3 C16 1.288(3) ?
O4 C16 1.221(2) ?
N1 C7 1.332(3) ?
N1 C4 1.339(3) ?
N2 C6 1.332(3) ?
N2 C5 1.334(3) ?
N3 C12 1.334(3) ?
N3 C15 1.334(3) ?
N4 C13 1.324(3) ?
N4 C14 1.329(3) ?
C1 H1A 0.9600 ?
C1 H1B 0.9600 ?
C1 H1C 0.9600 ?
C2 H2A 0.9600 ?
C2 H2B 0.9600 ?
C2 H2C 0.9600 ?
C3 C4 1.508(3) ?
C4 C5 1.383(3) ?
C5 H5 0.9300 ?
C6 C7 1.382(3) ?
C6 H6 0.9300 ?
C7 H7 0.9300 ?
C12 C13 1.378(3) ?
C12 H12 0.9300 ?
C13 H13 0.9300 ?
C14 C15 1.389(3) ?
C14 H14 0.9300 ?
C15 C16 1.501(3) ?

loop_
_geom_torsion_atom_site_label_1
_geom_torsion_atom_site_label_2
_geom_torsion_atom_site_label_3
_geom_torsion_atom_site_label_4
_geom_torsion
C2 Sn1 O1 C3 -98.1(2)
C1 Sn1 O1 C3 63.8(2)
O3 Sn1 O1 C3 160.6(2)
N3 Sn1 O1 C3 163.69(17)
N1 Sn1 O1 C3 -12.59(18)
C2 Sn1 O3 C16 83.58(19)
C1 Sn1 O3 C16 -84.53(19)
O1 Sn1 O3 C16 176.92(19)
N3 Sn1 O3 C16 -1.15(17)
N1 Sn1 O3 C16 -173.35(15)
C2 Sn1 N1 C7 -81.4(2)
C1 Sn1 N1 C7 75.4(2)
O3 Sn1 N1 C7 170.55(17)
O1 Sn1 N1 C7 -179.2(2)
N3 Sn1 N1 C7 5.1(3)
C2 Sn1 N1 C4 106.05(15)
C1 Sn1 N1 C4 -97.16(15)
O3 Sn1 N1 C4 -1.98(18)
O1 Sn1 N1 C4 8.22(13)
N3 Sn1 N1 C4 -167.44(13)
C2 Sn1 N3 C12 77.7(2)
C1 Sn1 N3 C12 -77.5(2)
O3 Sn1 N3 C12 -178.7(2)
O1 Sn1 N3 C12 178.2(2)
N1 Sn1 N3 C12 -8.5(3)
C2 Sn1 N3 C15 -99.93(15)
C1 Sn1 N3 C15 104.88(15)
O3 Sn1 N3 C15 3.72(13)
O1 Sn1 N3 C15 0.6(2)
N1 Sn1 N3 C15 173.84(12)
Sn1 O1 C3 O2 -164.70(18)
Sn1 O1 C3 C4 14.5(3)
C7 N1 C4 C5 -0.1(3)
Sn1 N1 C4 C5 173.91(17)
C7 N1 C4 C3 -179.20(18)
Sn1 N1 C4 C3 -5.2(2)
O2 C3 C4 N1 175.7(2)
O1 C3 C4 N1 -3.5(3)
O2 C3 C4 C5 -3.4(3)
O1 C3 C4 C5 177.4(2)
C6 N2 C5 C4 -2.2(4)
N1 C4 C5 N2 2.0(4)
C3 C4 C5 N2 -178.9(2)
C5 N2 C6 C7 0.7(4)
C4 N1 C7 C6 -1.4(3)
Sn1 N1 C7 C6 -173.53(16)
N2 C6 C7 N1 1.2(4)
C15 N3 C12 C13 1.5(4)
Sn1 N3 C12 C13 -175.99(18)
C14 N4 C13 C12 -0.5(4)
N3 C12 C13 N4 0.0(4)
C13 N4 C14 C15 -0.5(3)
C12 N3 C15 C14 -2.4(3)
Sn1 N3 C15 C14 175.58(16)
C12 N3 C15 C16 176.3(2)
Sn1 N3 C15 C16 -5.6(2)
N4 C14 C15 N3 2.0(3)
N4 C14 C15 C16 -176.7(2)
Sn1 O3 C16 O4 177.83(17)
Sn1 O3 C16 C15 -1.4(3)
N3 C15 C16 O4 -174.2(2)
C14 C15 C16 O4 4.6(3)
N3 C15 C16 O3 5.1(3)
C14 C15 C16 O3 -176.11(19)
